data_7055460
loop_
_publ_author_name
'Lahoud, Marcelo G.'
'Muniz, Elaine C.'
'Arroyos, Guilherme'
'F\'avaro, Marcelo A.'
'Davolos, Marian R.'
'D'Vries, Richard F.'
'Ellena, Javier'
'Freitas, Rafael S.'
'Arrighi, Everton'
'Frem, Regina C. G.'

_publ_section_title
;
 Rare earth coordination dinuclear compounds constructed from
 3,5-dicarboxypyrazolate and succinate intermetallic bridges
;
_journal_issue 6
_journal_name_full 'New J. Chem.'
_journal_page_first 5338
_journal_paper_doi 10.1039/C6NJ00140H
_journal_volume 40
_journal_year 2016
_chemical_formula_moiety '2(C14 H24 N4 O20 Tb2), 1.5(H4 O2)'
_chemical_formula_sum 'C28 H54 N8 O43 Tb4'
_chemical_formula_weight 1826.47
_chemical_name_systematic
;
 ?
;
_space_group_crystal_system triclinic
_space_group_IT_number 2
_space_group_name_Hall '-P 1'
_space_group_name_H-M_alt 'P -1'
_symmetry_space_group_name_Hall '-P 1'
_symmetry_space_group_name_H-M 'P -1'
_atom_sites_solution_hydrogens mixed
_audit_creation_date 2015-11-26
_audit_creation_method
;
Olex2 1.2
(compiled 2015.09.30 svn.r3233 for OlexSys, GUI svn.r5103)
;
_audit_update_record
;
2015-11-30 deposited with the CCDC.
2016-04-08 downloaded from the CCDC.
;
_cell_angle_alpha 73.404(2)
_cell_angle_beta 69.8080(10)
_cell_angle_gamma 63.993(2)
_cell_formula_units_Z 1
_cell_length_a 10.1280(2)
_cell_length_b 11.4150(3)
_cell_length_c 13.5200(4)
_cell_measurement_reflns_used 10083
_cell_measurement_temperature 293(2)
_cell_measurement_theta_max 27.485
_cell_measurement_theta_min 2.91
_cell_volume 1301.64(6)
_computing_molecular_graphics 'Olex2 (Dolomanov et al., 2009)'
_computing_publication_material 'Olex2 (Dolomanov et al., 2009)'
_computing_structure_refinement 'ShelXL (Sheldrick, 2015)'
_diffrn_ambient_temperature 293.15
_diffrn_detector_area_resol_mean 9
_diffrn_measured_fraction_theta_full 0.997
_diffrn_measured_fraction_theta_max 0.983
_diffrn_measurement_device_type KappaCCD
_diffrn_measurement_method 'CCD rotation images, thick slices'
_diffrn_radiation_type MoK\a
_diffrn_radiation_wavelength 0.71073
_diffrn_reflns_av_R_equivalents 0.0886
_diffrn_reflns_av_unetI/netI 0.0658
_diffrn_reflns_Laue_measured_fraction_full 0.997
_diffrn_reflns_Laue_measured_fraction_max 0.983
_diffrn_reflns_limit_h_max 13
_diffrn_reflns_limit_h_min -13
_diffrn_reflns_limit_k_max 14
_diffrn_reflns_limit_k_min -14
_diffrn_reflns_limit_l_max 16
_diffrn_reflns_limit_l_min -17
_diffrn_reflns_number 19932
_diffrn_reflns_point_group_measured_fraction_full 0.997
_diffrn_reflns_point_group_measured_fraction_max 0.983
_diffrn_reflns_theta_full 25.242
_diffrn_reflns_theta_max 27.496
_diffrn_reflns_theta_min 3.150
_diffrn_source 'Enraf Nonius FR590'
_exptl_absorpt_coefficient_mu 5.494
_exptl_absorpt_correction_T_max 0.695
_exptl_absorpt_correction_T_min 0.356
_exptl_absorpt_correction_type gaussian
_exptl_absorpt_process_details
;
P. Coppens, L. Leiserowitz, D Rabinovich, Acta Cryst.
   (1965), 18, 1035-1038
;
_exptl_crystal_colour colourless
_exptl_crystal_colour_primary colourless
_exptl_crystal_density_diffrn 2.330
_exptl_crystal_density_method 'not measured'
_exptl_crystal_description prism
_exptl_crystal_F_000 882
_exptl_crystal_size_max 0.16
_exptl_crystal_size_mid 0.12
_exptl_crystal_size_min 0.08
_refine_diff_density_max 2.573
_refine_diff_density_min -2.164
_refine_diff_density_rms 0.215
_refine_ls_extinction_coef 0.0036(4)
_refine_ls_extinction_expression Fc^*^=kFc[1+0.001xFc^2^\l^3^/sin(2\q)]^-1/4^
_refine_ls_extinction_method 'SHELXL-2014/7 (Sheldrick 2014'
_refine_ls_goodness_of_fit_ref 1.046
_refine_ls_hydrogen_treatment constr
_refine_ls_matrix_type full
_refine_ls_number_parameters 387
_refine_ls_number_reflns 5883
_refine_ls_number_restraints 0
_refine_ls_restrained_S_all 1.046
_refine_ls_R_factor_all 0.0550
_refine_ls_R_factor_gt 0.0412
_refine_ls_shift/su_max 0.001
_refine_ls_shift/su_mean 0.000
_refine_ls_structure_factor_coef Fsqd
_refine_ls_weighting_details 'w=1/[\s^2^(Fo^2^)+(0.0524P)^2^+2.7867P] where P=(Fo^2^+2Fc^2^)/3'
_refine_ls_weighting_scheme calc
_refine_ls_wR_factor_gt 0.0994
_refine_ls_wR_factor_ref 0.1081
_reflns_Friedel_coverage 0.000
_reflns_number_gt 4741
_reflns_number_total 5883
_reflns_threshold_expression 'I > 2\s(I)'
_cod_data_source_file c6nj00140h2.cif
_cod_data_source_block Tbsuc
_cod_depositor_comments 'Adding full bibliography for 7055457--7055469.cif.'
_cod_database_code 7055460
_shelx_space_group_comment
;
The symmetry employed for this shelxl refinement is uniquely defined
by the following loop, which should always be used as a source of
symmetry information in preference to the above space-group names.
They are only intended as comments.
;
_shelx_estimated_absorpt_t_max 0.668
_shelx_estimated_absorpt_t_min 0.474
_olex2_refinement_description
;
1. Fixed Uiso
 At 1.2 times of:
  All C(H) groups, All C(H,H) groups, All N(H) groups
 At 1.5 times of:
  All O(H,H) groups
2. Others
 Fixed Sof: O1W(0.5) H1WA(0.5) H1WB(0.5)
3.a Riding coordinates:
 O5(H5A,H5B), O7(H7A,H7B), O8(H8A,H8B), O11(H11A,H11B), C18(H18A,H18B),
 C19(H19A,H19B), O1W(H1WA,H1WB)
3.b Free rotating group:
 O2W(H2WA,H2WB)
3.c Rotating group:
 O6(H6A,H6B), O12(H12A,H12B), O13(H13A,H13B), O14(H14A,H14B)
3.d Aromatic/amide H refined with riding coordinates:
 N1'(H1'), N1(H1), C3'(H3'), C3(H3)
;
_shelx_shelxl_version_number 2014/7
_olex2_submission_special_instructions 'No special instructions were received'

loop_
_space_group_symop_operation_xyz
'x, y, z'
'-x, -y, -z'

loop_
_atom_site_label
_atom_site_type_symbol
_atom_site_fract_x
_atom_site_fract_y
_atom_site_fract_z
_atom_site_U_iso_or_equiv
_atom_site_adp_type
_atom_site_occupancy
_atom_site_site_symmetry_order
_atom_site_calc_flag
_atom_site_refinement_flags_posn
_atom_site_refinement_flags_occupancy
Tb1 Tb -0.09763(3) 0.54709(3) 0.29613(2) 0.01946(11) Uani 1 1 d . .
Tb2 Tb 0.27532(3) -0.09826(3) 0.20028(2) 0.02036(11) Uani 1 1 d . .
O1 O -0.1246(5) 0.5199(4) 0.1396(4) 0.0300(10) Uani 1 1 d . .
O1' O -0.3595(5) 0.5655(4) 0.3388(4) 0.0284(10) Uani 1 1 d . .
O2 O -0.2782(7) 0.5260(5) 0.0522(6) 0.0560(17) Uani 1 1 d . .
O2' O -0.5350(5) 0.4808(5) 0.3787(4) 0.0336(11) Uani 1 1 d . .
O3' O -0.1510(6) -0.0830(5) 0.4242(6) 0.0584(19) Uani 1 1 d . .
O3 O -0.1472(5) -0.0395(4) 0.1172(4) 0.0318(11) Uani 1 1 d . .
O4 O 0.0766(5) -0.1221(4) 0.1555(4) 0.0262(9) Uani 1 1 d . .
O4' O 0.0773(5) -0.0719(4) 0.3569(4) 0.0303(10) Uani 1 1 d . .
O5 O 0.0741(6) 0.6337(5) 0.1537(4) 0.0384(12) Uani 1 1 d . .
H5A H 0.0817 0.7225 0.1294 0.058 Uiso 1 1 d R .
H5B H 0.1689 0.6052 0.1154 0.058 Uiso 1 1 d R .
O6 O -0.2534(5) 0.7728(4) 0.2429(4) 0.0339(11) Uani 1 1 d . .
H6A H -0.3271 0.7805 0.2123 0.051 Uiso 1 1 d GR .
H6B H -0.1976 0.8199 0.1930 0.051 Uiso 1 1 d GR .
O7 O -0.0106(5) 0.6786(5) 0.3609(4) 0.0384(12) Uani 1 1 d . .
H7A H 0.0340 0.6996 0.3917 0.058 Uiso 1 1 d R .
H7B H -0.0449 0.7490 0.3146 0.058 Uiso 1 1 d R .
O8 O -0.2209(6) 0.5693(6) 0.4767(4) 0.0474(15) Uani 1 1 d . .
H8A H -0.2999 0.5407 0.5153 0.071 Uiso 1 1 d R .
H8B H -0.1831 0.5917 0.5249 0.071 Uiso 1 1 d R .
O9 O 0.1064(5) 0.4072(5) 0.3832(4) 0.0321(11) Uani 1 1 d . .
O10 O 0.1439(5) 0.3682(4) 0.2250(4) 0.0276(10) Uani 1 1 d . .
O11 O 0.3020(5) -0.3269(4) 0.2410(5) 0.0403(13) Uani 1 1 d . .
H11A H 0.2416 -0.3393 0.2189 0.061 Uiso 1 1 d R .
H11B H 0.3091 -0.3787 0.3016 0.061 Uiso 1 1 d R .
O12 O 0.3359(5) -0.0922(5) 0.0139(4) 0.0340(11) Uani 1 1 d . .
H12A H 0.4086 -0.0548 -0.0257 0.051 Uiso 1 1 d GR .
H12B H 0.2522 -0.0429 -0.0156 0.051 Uiso 1 1 d GR .
O13 O 0.5547(5) -0.2292(5) 0.1262(5) 0.0416(13) Uani 1 1 d . .
H13A H 0.5979 -0.1962 0.0523 0.062 Uiso 1 1 d GR .
H13B H 0.5792 -0.3218 0.1251 0.062 Uiso 1 1 d GR .
O14 O 0.4012(5) -0.1987(5) 0.3423(4) 0.0360(11) Uani 1 1 d . .
H14A H 0.4240 -0.1384 0.3699 0.054 Uiso 1 1 d GR .
H14B H 0.5035 -0.2717 0.3256 0.054 Uiso 1 1 d GR .
O15 O 0.2686(5) 0.0751(4) 0.2822(4) 0.0296(10) Uani 1 1 d . .
O16 O 0.4202(5) 0.0455(5) 0.1243(4) 0.0388(12) Uani 1 1 d . .
N1' N -0.0554(5) 0.1982(5) 0.3714(4) 0.0236(11) Uani 1 1 d . .
H1' H 0.0407 0.1657 0.3659 0.028 Uiso 1 1 calc R .
N1 N 0.0334(6) 0.2496(5) 0.1290(5) 0.0246(11) Uani 1 1 d . .
H1 H 0.0896 0.2840 0.1359 0.030 Uiso 1 1 calc R .
N2' N -0.1401(6) 0.3277(5) 0.3629(5) 0.0250(11) Uani 1 1 d . .
N2 N 0.0708(6) 0.1193(5) 0.1392(5) 0.0253(11) Uani 1 1 d . .
C1 C -0.1732(7) 0.4665(6) 0.0983(6) 0.0284(14) Uani 1 1 d . .
C1' C -0.0647(7) -0.0225(6) 0.3908(6) 0.0275(14) Uani 1 1 d . .
C2' C -0.1375(7) 0.1242(6) 0.3896(5) 0.0251(13) Uani 1 1 d . .
C2 C -0.1032(7) 0.3201(6) 0.1067(5) 0.0244(12) Uani 1 1 d . .
C3' C -0.2863(6) 0.2115(6) 0.3964(5) 0.0239(13) Uani 1 1 d . .
H3' H -0.3710 0.1912 0.4098 0.029 Uiso 1 1 calc R .
C3 C -0.1556(6) 0.2308(6) 0.0995(5) 0.0238(12) Uani 1 1 d . .
H3 H -0.2455 0.2488 0.0835 0.029 Uiso 1 1 calc R .
C4 C -0.0445(7) 0.1082(6) 0.1215(5) 0.0247(13) Uani 1 1 d . .
C4' C -0.2826(6) 0.3353(6) 0.3790(5) 0.0219(12) Uani 1 1 d . .
C5' C -0.4025(6) 0.4689(6) 0.3666(5) 0.0232(12) Uani 1 1 d . .
C5 C -0.0391(6) -0.0283(6) 0.1318(5) 0.0199(11) Uani 1 1 d . .
C17 C 0.3716(6) 0.1000(6) 0.2062(5) 0.0262(13) Uani 1 1 d . .
C18 C 0.4412(7) 0.1893(7) 0.2108(6) 0.0336(16) Uani 1 1 d . .
H18A H 0.5430 0.1370 0.2178 0.040 Uiso 1 1 d R .
H18B H 0.4439 0.2529 0.1465 0.040 Uiso 1 1 d R .
C19 C 0.3554(7) 0.2639(7) 0.3058(7) 0.0354(17) Uani 1 1 d . .
H19A H 0.4075 0.3171 0.3054 0.042 Uiso 1 1 d R .
H19B H 0.3566 0.1991 0.3694 0.042 Uiso 1 1 d R .
C20 C 0.1926(7) 0.3503(6) 0.3039(5) 0.0238(13) Uani 1 1 d . .
O1W O 0.4324(14) 0.5315(16) 0.0662(14) 0.084(5) Uani 0.5 1 d . P
H1WA H 0.5215 0.5294 0.0506 0.126 Uiso 0.5 1 d R P
H1WB H 0.4244 0.5024 0.0184 0.126 Uiso 0.5 1 d R P
O2W O 0.4285(10) 0.0726(10) 0.5854(9) 0.102(3) Uani 1 1 d . .
H2WA H 0.3610 0.0497 0.5816 0.154 Uiso 1 1 d G .
H2WB H 0.3920 0.1555 0.5850 0.154 Uiso 1 1 d G .

loop_
_atom_site_aniso_label
_atom_site_aniso_U_11
_atom_site_aniso_U_22
_atom_site_aniso_U_33
_atom_site_aniso_U_23
_atom_site_aniso_U_13
_atom_site_aniso_U_12
Tb1 0.01909(16) 0.01784(16) 0.02345(18) -0.00431(11) -0.00558(11) -0.00799(11)
Tb2 0.01879(16) 0.01763(16) 0.02527(19) -0.00435(12) -0.00619(11) -0.00641(11)
O1 0.038(2) 0.026(2) 0.032(3) -0.005(2) -0.017(2) -0.0111(19)
O1' 0.024(2) 0.019(2) 0.044(3) -0.003(2) -0.0085(19) -0.0107(17)
O2 0.062(4) 0.027(3) 0.097(5) -0.009(3) -0.056(4) -0.007(2)
O2' 0.021(2) 0.032(2) 0.050(3) -0.001(2) -0.011(2) -0.0137(19)
O3' 0.036(3) 0.031(3) 0.104(5) -0.022(3) 0.007(3) -0.020(2)
O3 0.031(2) 0.026(2) 0.050(3) 0.000(2) -0.022(2) -0.0156(19)
O4 0.025(2) 0.019(2) 0.038(3) -0.0009(19) -0.0144(19) -0.0087(17)
O4' 0.027(2) 0.024(2) 0.032(3) -0.0043(19) 0.0005(19) -0.0086(18)
O5 0.048(3) 0.040(3) 0.036(3) -0.008(2) -0.001(2) -0.031(2)
O6 0.031(2) 0.023(2) 0.050(3) -0.002(2) -0.013(2) -0.0121(19)
O7 0.045(3) 0.035(3) 0.046(3) -0.013(2) -0.008(2) -0.024(2)
O8 0.038(3) 0.093(5) 0.028(3) -0.025(3) 0.007(2) -0.041(3)
O9 0.027(2) 0.036(3) 0.034(3) -0.021(2) -0.0069(19) -0.0044(19)
O10 0.026(2) 0.028(2) 0.032(3) -0.009(2) -0.0068(18) -0.0106(18)
O11 0.045(3) 0.021(2) 0.064(4) 0.003(2) -0.034(3) -0.011(2)
O12 0.028(2) 0.046(3) 0.029(3) -0.007(2) -0.0056(19) -0.016(2)
O13 0.034(2) 0.038(3) 0.051(3) -0.017(3) -0.014(2) -0.003(2)
O14 0.037(3) 0.031(3) 0.033(3) -0.008(2) -0.016(2) 0.001(2)
O15 0.029(2) 0.026(2) 0.036(3) -0.012(2) -0.0048(19) -0.0112(18)
O16 0.039(3) 0.043(3) 0.040(3) -0.023(2) 0.006(2) -0.023(2)
N1' 0.019(2) 0.019(2) 0.032(3) -0.003(2) -0.005(2) -0.0093(19)
N1 0.027(2) 0.016(2) 0.035(3) -0.004(2) -0.013(2) -0.007(2)
N2' 0.021(2) 0.016(2) 0.038(3) -0.004(2) -0.008(2) -0.0058(19)
N2 0.024(2) 0.020(2) 0.032(3) -0.010(2) -0.004(2) -0.008(2)
C1 0.028(3) 0.023(3) 0.037(4) -0.006(3) -0.016(3) -0.005(3)
C1' 0.029(3) 0.022(3) 0.034(4) -0.006(3) -0.007(3) -0.012(3)
C2' 0.025(3) 0.022(3) 0.027(3) -0.010(3) -0.001(2) -0.009(2)
C2 0.028(3) 0.020(3) 0.025(3) 0.000(2) -0.011(2) -0.009(2)
C3' 0.019(3) 0.025(3) 0.032(4) -0.009(3) -0.004(2) -0.011(2)
C3 0.022(3) 0.021(3) 0.029(3) 0.000(3) -0.011(2) -0.008(2)
C4 0.026(3) 0.025(3) 0.027(3) -0.007(3) -0.007(2) -0.011(2)
C4' 0.025(3) 0.022(3) 0.021(3) -0.003(2) -0.008(2) -0.010(2)
C5' 0.017(3) 0.024(3) 0.029(3) -0.006(3) -0.006(2) -0.005(2)
C5 0.022(3) 0.019(3) 0.018(3) -0.005(2) -0.005(2) -0.006(2)
C17 0.017(3) 0.028(3) 0.035(4) -0.009(3) -0.005(2) -0.008(2)
C18 0.022(3) 0.030(3) 0.053(5) -0.024(3) -0.006(3) -0.006(3)
C19 0.022(3) 0.032(4) 0.055(5) -0.022(3) -0.008(3) -0.005(3)
C20 0.023(3) 0.020(3) 0.035(4) -0.009(3) -0.010(3) -0.009(2)
O1W 0.047(7) 0.109(13) 0.114(14) -0.073(11) 0.005(8) -0.030(8)
O2W 0.084(6) 0.108(7) 0.108(8) -0.052(7) -0.020(6) -0.013(5)

loop_
_atom_type_symbol
_atom_type_description
_atom_type_scat_dispersion_real
_atom_type_scat_dispersion_imag
_atom_type_scat_source
C C 0.0033 0.0016 'International Tables Vol C Tables 4.2.6.8 and 6.1.1.4'
H H 0.0000 0.0000 'International Tables Vol C Tables 4.2.6.8 and 6.1.1.4'
N N 0.0061 0.0033 'International Tables Vol C Tables 4.2.6.8 and 6.1.1.4'
O O 0.0106 0.0060 'International Tables Vol C Tables 4.2.6.8 and 6.1.1.4'
Tb Tb -0.1723 4.1537 'International Tables Vol C Tables 4.2.6.8 and 6.1.1.4'

loop_
_geom_angle_atom_site_label_1
_geom_angle_atom_site_label_2
_geom_angle_atom_site_label_3
_geom_angle
O1 Tb1 O1' 74.99(16)
O1 Tb1 O5 75.45(16)
O1 Tb1 O6 82.01(17)
O1 Tb1 O7 141.31(17)
O1 Tb1 O8 143.66(16)
O1 Tb1 O9 126.71(15)
O1 Tb1 O10 74.74(15)
O1 Tb1 N2' 80.41(17)
O1 Tb1 C20 101.03(17)
O1' Tb1 O7 125.18(15)
O1' Tb1 O10 130.00(14)
O1' Tb1 N2' 64.18(15)
O1' Tb1 C20 139.04(15)
O5 Tb1 O1' 137.73(17)
O5 Tb1 O7 68.40(16)
O5 Tb1 O9 90.29(17)
O5 Tb1 O10 68.11(16)
O5 Tb1 N2' 137.63(16)
O5 Tb1 C20 76.21(18)
O6 Tb1 O1' 71.16(14)
O6 Tb1 O5 75.39(17)
O6 Tb1 O7 76.10(17)
O6 Tb1 O9 144.00(15)
O6 Tb1 O10 140.46(16)
O6 Tb1 N2' 134.83(15)
O6 Tb1 C20 149.63(16)
O7 Tb1 N2' 136.74(18)
O7 Tb1 C20 83.66(16)
O8 Tb1 O1' 68.88(17)
O8 Tb1 O5 136.51(17)
O8 Tb1 O6 89.9(2)
O8 Tb1 O7 68.38(17)
O8 Tb1 O9 77.93(18)
O8 Tb1 O10 127.21(19)
O8 Tb1 N2' 80.57(19)
O8 Tb1 C20 103.5(2)
O9 Tb1 O1' 131.77(16)
O9 Tb1 O7 67.90(16)
O9 Tb1 O10 52.57(15)
O9 Tb1 N2' 76.93(16)
O9 Tb1 C20 26.40(17)
O10 Tb1 O7 103.09(15)
O10 Tb1 N2' 72.23(15)
O10 Tb1 C20 26.34(17)
N2' Tb1 C20 74.91(16)
O4 Tb2 O13 121.90(16)
O4 Tb2 O15 131.17(14)
O4 Tb2 O16 134.78(17)
O4 Tb2 N2 64.54(15)
O4 Tb2 C17 140.97(16)
O4' Tb2 O4 76.02(16)
O4' Tb2 O11 85.39(17)
O4' Tb2 O12 144.30(16)
O4' Tb2 O13 143.59(18)
O4' Tb2 O14 75.47(17)
O4' Tb2 O15 72.07(15)
O4' Tb2 O16 123.68(15)
O4' Tb2 N2 78.70(16)
O4' Tb2 C17 98.03(16)
O11 Tb2 O4 69.36(15)
O11 Tb2 O13 74.35(17)
O11 Tb2 O15 140.91(18)
O11 Tb2 O16 142.90(16)
O11 Tb2 N2 133.56(16)
O11 Tb2 C17 149.50(18)
O12 Tb2 O4 70.24(15)
O12 Tb2 O11 93.27(18)
O12 Tb2 O13 68.25(17)
O12 Tb2 O14 138.26(16)
O12 Tb2 O15 123.64(16)
O12 Tb2 O16 76.09(17)
O12 Tb2 N2 76.62(17)
O12 Tb2 C17 100.77(18)
O13 Tb2 N2 136.68(18)
O13 Tb2 C17 85.85(16)
O14 Tb2 O4 134.71(16)
O14 Tb2 O11 73.94(17)
O14 Tb2 O13 70.04(17)
O14 Tb2 O15 69.75(16)
O14 Tb2 O16 90.45(18)
O14 Tb2 N2 140.06(16)
O14 Tb2 C17 77.61(19)
O15 Tb2 O13 105.53(15)
O15 Tb2 N2 73.60(16)
O15 Tb2 C17 26.03(16)
O16 Tb2 O13 68.67(17)
O16 Tb2 O15 52.11(15)
O16 Tb2 N2 79.14(17)
O16 Tb2 C17 26.18(17)
N2 Tb2 C17 76.44(17)
C1 O1 Tb1 147.4(5)
C5' O1' Tb1 125.3(4)
C5 O4 Tb2 125.2(4)
C1' O4' Tb2 143.0(5)
Tb1 O5 H5A 133.9
Tb1 O5 H5B 138.8
H5A O5 H5B 84.3
Tb1 O6 H6A 113.2
Tb1 O6 H6B 112.8
H6A O6 H6B 105.9
Tb1 O7 H7A 162.2
Tb1 O7 H7B 91.9
H7A O7 H7B 105.3
Tb1 O8 H8A 123.0
Tb1 O8 H8B 125.1
H8A O8 H8B 110.7
C20 O9 Tb1 94.5(4)
C20 O10 Tb1 92.0(3)
Tb2 O11 H11A 112.5
Tb2 O11 H11B 126.5
H11A O11 H11B 107.0
Tb2 O12 H12A 113.8
Tb2 O12 H12B 113.6
H12A O12 H12B 104.9
Tb2 O13 H13A 115.0
Tb2 O13 H13B 114.6
H13A O13 H13B 103.6
Tb2 O14 H14A 116.0
Tb2 O14 H14B 116.0
H14A O14 H14B 101.9
C17 O15 Tb2 93.3(4)
C17 O16 Tb2 95.2(4)
N2' N1' H1' 123.7
N2' N1' C2' 112.5(5)
C2' N1' H1' 123.7
N2 N1 H1 124.1
N2 N1 C2 111.7(5)
C2 N1 H1 124.1
N1' N2' Tb1 137.8(4)
N1' N2' C4' 104.6(5)
C4' N2' Tb1 116.5(4)
N1 N2 Tb2 138.4(4)
C4 N2 Tb2 116.1(4)
C4 N2 N1 105.1(5)
O1 C1 C2 117.7(6)
O2 C1 O1 125.3(6)
O2 C1 C2 117.0(6)
O3' C1' O4' 126.1(6)
O3' C1' C2' 116.5(5)
O4' C1' C2' 117.4(5)
N1' C2' C1' 122.1(5)
N1' C2' C3' 106.2(5)
C3' C2' C1' 131.4(5)
N1 C2 C1 121.6(5)
N1 C2 C3 106.9(5)
C3 C2 C1 131.4(6)
C2' C3' H3' 127.3
C4' C3' C2' 105.4(5)
C4' C3' H3' 127.3
C2 C3 H3 127.7
C2 C3 C4 104.7(5)
C4 C3 H3 127.7
N2 C4 C3 111.6(5)
N2 C4 C5 117.8(5)
C3 C4 C5 130.5(5)
N2' C4' C3' 111.2(5)
N2' C4' C5' 117.4(5)
C3' C4' C5' 131.2(5)
O1' C5' C4' 116.3(5)
O2' C5' O1' 123.9(6)
O2' C5' C4' 119.7(5)
O3 C5 O4 125.8(5)
O3 C5 C4 118.2(5)
O4 C5 C4 116.0(5)
O15 C17 Tb2 60.6(3)
O15 C17 O16 119.0(5)
O15 C17 C18 121.9(6)
O16 C17 Tb2 58.6(3)
O16 C17 C18 119.1(6)
C18 C17 Tb2 172.5(4)
C17 C18 H18A 108.7
C17 C18 H18B 109.9
C17 C18 C19 113.0(6)
H18A C18 H18B 109.4
C19 C18 H18A 107.3
C19 C18 H18B 108.3
C18 C19 H19A 108.9
C18 C19 H19B 107.3
H19A C19 H19B 109.5
C20 C19 C18 112.4(6)
C20 C19 H19A 109.7
C20 C19 H19B 109.0
O9 C20 Tb1 59.1(3)
O9 C20 C19 118.2(6)
O10 C20 Tb1 61.7(3)
O10 C20 O9 120.2(5)
O10 C20 C19 121.5(6)
C19 C20 Tb1 170.5(4)
H1WA O1W H1WB 108.9
H2WA O2W H2WB 109.5

loop_
_geom_bond_atom_site_label_1
_geom_bond_atom_site_label_2
_geom_bond_distance
Tb1 O1 2.345(5)
Tb1 O1' 2.436(4)
Tb1 O5 2.413(5)
Tb1 O6 2.410(5)
Tb1 O7 2.497(4)
Tb1 O8 2.356(5)
Tb1 O9 2.432(5)
Tb1 O10 2.489(4)
Tb1 N2' 2.581(5)
Tb1 C20 2.826(6)
Tb2 O4 2.430(4)
Tb2 O4' 2.345(4)
Tb2 O11 2.419(5)
Tb2 O12 2.367(5)
Tb2 O13 2.536(5)
Tb2 O14 2.404(5)
Tb2 O15 2.496(4)
Tb2 O16 2.451(5)
Tb2 N2 2.576(5)
Tb2 C17 2.859(6)
O1 C1 1.254(7)
O1' C5' 1.273(7)
O2 C1 1.250(8)
O2' C5' 1.243(7)
O3' C1' 1.235(8)
O3 C5 1.241(7)
O4 C5 1.259(7)
O4' C1' 1.256(7)
O5 H5A 1.0008
O5 H5B 0.8797
O6 H6A 0.9333
O6 H6B 0.9271
O7 H7A 0.8480
O7 H7B 0.8810
O8 H8A 0.9288
O8 H8B 0.9958
O9 C20 1.260(7)
O10 C20 1.254(8)
O11 H11A 0.8423
O11 H11B 0.8667
O12 H12A 0.9401
O12 H12B 0.9383
O13 H13A 0.9791
O13 H13B 0.9774
O14 H14A 1.0055
O14 H14B 1.0041
O15 C17 1.257(7)
O16 C17 1.266(8)
N1' H1' 0.8600
N1' N2' 1.339(7)
N1' C2' 1.350(7)
N1 H1 0.8600
N1 N2 1.342(7)
N1 C2 1.352(8)
N2' C4' 1.349(8)
N2 C4 1.333(8)
C1 C2 1.488(8)
C1' C2' 1.503(8)
C2' C3' 1.383(8)
C2 C3 1.378(8)
C3' H3' 0.9300
C3' C4' 1.379(8)
C3 H3 0.9300
C3 C4 1.388(8)
C4 C5 1.502(8)
C4' C5' 1.483(8)
C17 C18 1.496(8)
C18 H18A 0.9616
C18 H18B 0.9612
C18 C19 1.528(9)
C19 H19A 0.9615
C19 H19B 0.9613
C19 C20 1.511(8)
O1W H1WA 0.8440
O1W H1WB 0.8471
O2W H2WA 0.8515
O2W H2WB 0.8512

loop_
_geom_torsion_atom_site_label_1
_geom_torsion_atom_site_label_2
_geom_torsion_atom_site_label_3
_geom_torsion_atom_site_label_4
_geom_torsion
Tb1 O1 C1 O2 113.6(9)
Tb1 O1 C1 C2 -64.9(10)
Tb1 O1' C5' O2' -173.3(5)
Tb1 O1' C5' C4' 3.4(8)
Tb1 O9 C20 O10 -8.9(6)
Tb1 O9 C20 C19 169.5(5)
Tb1 O10 C20 O9 8.7(6)
Tb1 O10 C20 C19 -169.7(5)
Tb1 N2' C4' C3' 169.6(4)
Tb1 N2' C4' C5' -5.5(7)
Tb2 O4 C5 O3 -173.8(5)
Tb2 O4 C5 C4 5.8(7)
Tb2 O4' C1' O3' 102.4(9)
Tb2 O4' C1' C2' -76.7(9)
Tb2 O15 C17 O16 6.6(7)
Tb2 O15 C17 C18 -171.8(6)
Tb2 O16 C17 O15 -6.7(7)
Tb2 O16 C17 C18 171.7(5)
Tb2 N2 C4 C3 174.0(4)
Tb2 N2 C4 C5 -3.8(7)
O1 C1 C2 N1 -18.8(10)
O1 C1 C2 C3 158.3(7)
O2 C1 C2 N1 162.6(7)
O2 C1 C2 C3 -20.2(11)
O3' C1' C2' N1' 169.2(7)
O3' C1' C2' C3' -16.7(12)
O4' C1' C2' N1' -11.6(10)
O4' C1' C2' C3' 162.5(7)
O15 C17 C18 C19 -10.4(10)
O16 C17 C18 C19 171.2(6)
N1' N2' C4' C3' -0.6(7)
N1' N2' C4' C5' -175.6(5)
N1' C2' C3' C4' 1.3(7)
N1 N2 C4 C3 0.3(7)
N1 N2 C4 C5 -177.5(5)
N1 C2 C3 C4 1.5(7)
N2' N1' C2' C1' 173.6(6)
N2' N1' C2' C3' -1.8(8)
N2' C4' C5' O1' 1.8(9)
N2' C4' C5' O2' 178.7(6)
N2 N1 C2 C1 176.3(6)
N2 N1 C2 C3 -1.5(7)
N2 C4 C5 O3 178.8(6)
N2 C4 C5 O4 -0.9(8)
C1 C2 C3 C4 -175.9(7)
C1' C2' C3' C4' -173.5(7)
C2' N1' N2' Tb1 -165.3(5)
C2' N1' N2' C4' 1.5(7)
C2' C3' C4' N2' -0.4(8)
C2' C3' C4' C5' 173.7(7)
C2 N1 N2 Tb2 -170.7(5)
C2 N1 N2 C4 0.7(7)
C2 C3 C4 N2 -1.1(7)
C2 C3 C4 C5 176.3(6)
C3' C4' C5' O1' -172.1(7)
C3' C4' C5' O2' 4.8(11)
C3 C4 C5 O3 1.6(10)
C3 C4 C5 O4 -178.1(6)
C17 C18 C19 C20 -60.0(8)
C18 C19 C20 O9 173.5(6)
C18 C19 C20 O10 -8.1(9)
